data_7014834
loop_
_publ_author_name
'Gu, Shaojin'
'Xu, Daichao'
'Chen, Wanzhi'

_publ_section_title
;
 Heterobimetallic complexes containing an N-heterocyclic carbene based
 multidentate ligand and catalyzed tandem click/Sonogashira reactions.
;
_journal_issue 7
_journal_name_full 'Dalton transactions (Cambridge, England : 2003)'
_journal_page_first 1576
_journal_page_last 1583
_journal_paper_doi 10.1039/c0dt01211d
_journal_volume 40
_journal_year 2011
_chemical_formula_sum 'C21 H15 Cl F6 N5 P Pt'
_chemical_formula_weight 712.89
_chemical_name_systematic
;
?
;
_space_group_IT_number 14
_symmetry_cell_setting monoclinic
_symmetry_space_group_name_Hall '-P 2ybc'
_symmetry_space_group_name_H-M 'P 1 21/c 1'
_atom_sites_solution_hydrogens geom
_atom_sites_solution_primary direct
_atom_sites_solution_secondary difmap
_audit_creation_method SHELXL-97
_cell_angle_alpha 90.00
_cell_angle_beta 101.3910(10)
_cell_angle_gamma 90.00
_cell_formula_units_Z 4
_cell_length_a 14.2205(15)
_cell_length_b 10.3577(10)
_cell_length_c 15.2229(17)
_cell_measurement_temperature 298(2)
_cell_volume 2198.0(4)
_computing_cell_refinement 'Bruker SMART'
_computing_data_collection 'Bruker SMART'
_computing_data_reduction 'Bruker SHELXTL'
_computing_molecular_graphics 'Bruker SHELXTL'
_computing_publication_material 'Bruker SHELXTL'
_computing_structure_refinement 'Bruker SHELXTL'
_computing_structure_solution 'Bruker SHELXTL'
_diffrn_ambient_temperature 298(2)
_diffrn_measured_fraction_theta_full 0.998
_diffrn_measured_fraction_theta_max 0.998
_diffrn_radiation_monochromator graphite
_diffrn_radiation_source 'fine-focus sealed tube'
_diffrn_radiation_type MoK\a
_diffrn_radiation_wavelength 0.71073
_diffrn_reflns_av_R_equivalents 0.0930
_diffrn_reflns_av_sigmaI/netI 0.0850
_diffrn_reflns_limit_h_max 16
_diffrn_reflns_limit_h_min -15
_diffrn_reflns_limit_k_max 10
_diffrn_reflns_limit_k_min -12
_diffrn_reflns_limit_l_max 18
_diffrn_reflns_limit_l_min -14
_diffrn_reflns_number 11070
_diffrn_reflns_theta_full 25.02
_diffrn_reflns_theta_max 25.02
_diffrn_reflns_theta_min 1.46
_exptl_absorpt_coefficient_mu 6.651
_exptl_absorpt_correction_T_max 0.6532
_exptl_absorpt_correction_T_min 0.5025
_exptl_absorpt_correction_type multi-scan
_exptl_absorpt_process_details sadabs
_exptl_crystal_colour yellow
_exptl_crystal_density_diffrn 2.154
_exptl_crystal_density_method 'not measured'
_exptl_crystal_description block
_exptl_crystal_F_000 1360
_exptl_crystal_size_max 0.12
_exptl_crystal_size_mid 0.09
_exptl_crystal_size_min 0.07
_refine_diff_density_max 1.797
_refine_diff_density_min -1.106
_refine_diff_density_rms 0.170
_refine_ls_extinction_method none
_refine_ls_goodness_of_fit_ref 1.055
_refine_ls_hydrogen_treatment constr
_refine_ls_matrix_type full
_refine_ls_number_parameters 316
_refine_ls_number_reflns 3864
_refine_ls_number_restraints 0
_refine_ls_restrained_S_all 1.055
_refine_ls_R_factor_all 0.0862
_refine_ls_R_factor_gt 0.0561
_refine_ls_shift/su_max 0.001
_refine_ls_shift/su_mean 0.000
_refine_ls_structure_factor_coef Fsqd
_refine_ls_weighting_details 'calc w=1/[\s^2^(Fo^2^)+(0.0556P)^2^+0.0000P] where P=(Fo^2^+2Fc^2^)/3'
_refine_ls_weighting_scheme calc
_refine_ls_wR_factor_gt 0.1251
_refine_ls_wR_factor_ref 0.1348
_reflns_number_gt 2613
_reflns_number_total 3864
_reflns_threshold_expression >2sigma(I)
_cod_data_source_file C0DT01211D.TXT
_cod_data_source_block 090425a
_cod_depositor_comments
;
The following automatic conversions were performed:
'_symmetry_cell_setting' value 'Monoclinic' changed to 'monoclinic'
according to '/home/saulius/struct/CIF-dictionaries/cif_core.dic'
dictionary named 'cif_core.dic' version 2.4.1 from 2010-06-29.

Automatic conversion script
Id: cif_fix_enum 1555 2011-01-17 13:19:09Z saulius 
;
_cod_original_sg_symbol_H-M 'P2(1)/c '
_cod_database_code 7014834

loop_
_symmetry_equiv_pos_as_xyz
'x, y, z'
'-x, y+1/2, -z+1/2'
'-x, -y, -z'
'x, -y-1/2, z-1/2'

loop_
_atom_site_label
_atom_site_type_symbol
_atom_site_fract_x
_atom_site_fract_y
_atom_site_fract_z
_atom_site_U_iso_or_equiv
_atom_site_adp_type
_atom_site_occupancy
_atom_site_symmetry_multiplicity
_atom_site_calc_flag
_atom_site_refinement_flags
_atom_site_disorder_assembly
_atom_site_disorder_group
Pt1 Pt 0.39950(3) 0.58719(4) 0.06187(3) 0.04887(19) Uani 1 1 d . . .
P1 P 0.1689(3) 0.4042(4) 0.2124(3) 0.0758(10) Uani 1 1 d . . .
Cl1 Cl 0.4274(3) 0.8025(3) 0.0800(2) 0.0704(9) Uani 1 1 d . . .
F1 F 0.2475(8) 0.3133(11) 0.1982(8) 0.150(4) Uani 1 1 d . . .
F2 F 0.0841(8) 0.4973(11) 0.2234(8) 0.143(4) Uani 1 1 d . . .
F3 F 0.2124(11) 0.4362(13) 0.3094(8) 0.183(6) Uani 1 1 d . . .
F4 F 0.2198(7) 0.5176(10) 0.1766(7) 0.122(3) Uani 1 1 d . . .
F5 F 0.1183(9) 0.3787(12) 0.1157(8) 0.158(4) Uani 1 1 d . . .
F6 F 0.1141(10) 0.2941(11) 0.2454(9) 0.175(5) Uani 1 1 d . . .
N1 N 0.2429(7) 0.4521(10) -0.0388(7) 0.059(3) Uani 1 1 d . . .
N2 N 0.2018(8) 0.6507(10) -0.0626(7) 0.063(3) Uani 1 1 d . . .
N3 N 0.3813(7) 0.4042(9) 0.0507(6) 0.055(3) Uani 1 1 d . . .
N4 N 0.5288(7) 0.5233(10) 0.1433(7) 0.055(3) Uani 1 1 d . . .
N5 N 0.1542(7) 0.9718(11) 0.0159(7) 0.068(3) Uani 1 1 d . . .
C1 C 0.2737(8) 0.5769(12) -0.0181(8) 0.055(3) Uani 1 1 d . . .
C2 C 0.1293(10) 0.5725(15) -0.1069(9) 0.071(4) Uani 1 1 d . . .
H2 H 0.0719 0.6009 -0.1420 0.085 Uiso 1 1 calc R . .
C3 C 0.1546(10) 0.4506(14) -0.0913(9) 0.070(4) Uani 1 1 d . . .
H3 H 0.1187 0.3780 -0.1124 0.083 Uiso 1 1 calc R . .
C4 C 0.3034(9) 0.3534(13) -0.0004(9) 0.060(3) Uani 1 1 d . . .
C5 C 0.2915(9) 0.2213(12) -0.0073(9) 0.064(3) Uani 1 1 d . . .
H5 H 0.2369 0.1850 -0.0424 0.077 Uiso 1 1 calc R . .
C6 C 0.3649(10) 0.1442(14) 0.0407(9) 0.067(4) Uani 1 1 d . . .
H6 H 0.3590 0.0549 0.0361 0.080 Uiso 1 1 calc R . .
C7 C 0.4440(10) 0.1943(12) 0.0934(9) 0.055(3) Uani 1 1 d . . .
C8 C 0.4491(9) 0.3273(12) 0.0948(8) 0.056(3) Uani 1 1 d . . .
C9 C 0.5308(9) 0.3951(13) 0.1468(8) 0.058(3) Uani 1 1 d . . .
C10 C 0.6063(9) 0.3239(13) 0.1963(9) 0.059(3) Uani 1 1 d . . .
C11 C 0.6841(9) 0.3961(13) 0.2429(8) 0.064(3) Uani 1 1 d . . .
H11 H 0.7380 0.3544 0.2751 0.077 Uiso 1 1 calc R . .
C12 C 0.6801(10) 0.5228(16) 0.2408(9) 0.073(4) Uani 1 1 d . . .
H12 H 0.7304 0.5699 0.2742 0.088 Uiso 1 1 calc R . .
C13 C 0.6024(9) 0.5887(13) 0.1896(8) 0.059(3) Uani 1 1 d . . .
H13 H 0.6022 0.6785 0.1880 0.071 Uiso 1 1 calc R . .
C14 C 0.5250(10) 0.1235(13) 0.1429(9) 0.065(4) Uani 1 1 d . . .
H14 H 0.5253 0.0338 0.1418 0.078 Uiso 1 1 calc R . .
C15 C 0.6017(10) 0.1900(14) 0.1919(9) 0.067(4) Uani 1 1 d . . .
H15 H 0.6531 0.1428 0.2235 0.080 Uiso 1 1 calc R . .
C16 C 0.1986(9) 0.7909(12) -0.0597(9) 0.066(3) Uani 1 1 d . . .
H16A H 0.1660 0.8223 -0.1178 0.079 Uiso 1 1 calc R . .
H16B H 0.2637 0.8236 -0.0492 0.079 Uiso 1 1 calc R . .
C17 C 0.1492(8) 0.8447(13) 0.0105(8) 0.058(3) Uani 1 1 d . . .
C18 C 0.1058(9) 0.7703(14) 0.0659(8) 0.069(4) Uani 1 1 d . . .
H18 H 0.1076 0.6807 0.0627 0.083 Uiso 1 1 calc R . .
C19 C 0.0593(9) 0.8305(15) 0.1264(9) 0.072(4) Uani 1 1 d . . .
H19 H 0.0266 0.7825 0.1624 0.086 Uiso 1 1 calc R . .
C20 C 0.0626(9) 0.9608(15) 0.1320(9) 0.072(4) Uani 1 1 d . . .
H20 H 0.0322 1.0047 0.1718 0.087 Uiso 1 1 calc R . .
C21 C 0.1118(10) 1.0259(15) 0.0775(10) 0.078(4) Uani 1 1 d . . .
H21 H 0.1161 1.1152 0.0838 0.093 Uiso 1 1 calc R . .

loop_
_atom_site_aniso_label
_atom_site_aniso_U_11
_atom_site_aniso_U_22
_atom_site_aniso_U_33
_atom_site_aniso_U_23
_atom_site_aniso_U_13
_atom_site_aniso_U_12
Pt1 0.0468(3) 0.0495(3) 0.0512(3) -0.0017(3) 0.0120(2) -0.0025(2)
P1 0.077(3) 0.080(3) 0.075(3) -0.006(2) 0.026(2) -0.004(2)
Cl1 0.084(2) 0.0515(17) 0.077(2) -0.0008(16) 0.0192(19) -0.0047(16)
F1 0.136(10) 0.146(10) 0.175(11) 0.016(8) 0.052(9) 0.050(7)
F2 0.123(9) 0.147(10) 0.170(11) 0.002(8) 0.055(8) 0.022(7)
F3 0.215(15) 0.219(14) 0.095(8) -0.001(9) -0.017(9) -0.006(11)
F4 0.109(8) 0.127(8) 0.131(8) 0.017(7) 0.030(6) -0.022(6)
F5 0.152(11) 0.187(12) 0.120(9) -0.026(8) -0.010(8) -0.026(9)
F6 0.226(14) 0.122(9) 0.208(13) 0.007(9) 0.117(11) -0.051(9)
N1 0.052(6) 0.068(7) 0.056(7) -0.004(5) 0.010(5) -0.006(5)
N2 0.056(7) 0.071(7) 0.061(7) -0.004(6) 0.011(6) 0.005(6)
N3 0.053(6) 0.054(6) 0.058(6) -0.001(5) 0.013(5) 0.006(5)
N4 0.054(7) 0.060(7) 0.055(6) 0.003(5) 0.019(5) -0.003(5)
N5 0.060(7) 0.072(8) 0.069(8) -0.001(6) 0.006(6) 0.007(6)
C1 0.050(7) 0.065(8) 0.053(7) -0.004(7) 0.012(6) 0.000(6)
C2 0.056(8) 0.084(10) 0.069(9) -0.007(8) 0.006(7) -0.002(8)
C3 0.059(9) 0.077(10) 0.069(9) -0.010(8) 0.004(7) -0.006(7)
C4 0.055(8) 0.067(8) 0.061(8) -0.006(7) 0.019(7) 0.001(7)
C5 0.062(8) 0.063(9) 0.068(9) -0.010(7) 0.014(7) -0.009(7)
C6 0.075(9) 0.058(8) 0.069(9) -0.002(7) 0.020(8) 0.004(8)
C7 0.060(8) 0.056(8) 0.055(8) 0.004(6) 0.023(7) 0.005(6)
C8 0.059(8) 0.065(9) 0.052(8) 0.005(7) 0.028(7) 0.009(7)
C9 0.058(8) 0.069(10) 0.054(8) 0.003(7) 0.023(7) 0.000(7)
C10 0.058(8) 0.069(9) 0.054(8) 0.006(7) 0.019(7) 0.005(7)
C11 0.057(8) 0.077(10) 0.057(8) 0.007(7) 0.009(7) 0.003(7)
C12 0.062(9) 0.089(11) 0.064(9) -0.001(8) 0.004(7) -0.001(8)
C13 0.056(8) 0.075(9) 0.046(7) -0.005(7) 0.008(6) -0.004(7)
C14 0.073(10) 0.066(9) 0.060(8) 0.002(7) 0.021(8) 0.008(7)
C15 0.067(9) 0.075(9) 0.061(9) 0.009(7) 0.018(7) 0.011(7)
C16 0.057(8) 0.074(9) 0.066(9) 0.004(7) 0.009(7) 0.001(7)
C17 0.043(7) 0.070(9) 0.062(9) 0.000(7) 0.012(6) -0.001(6)
C18 0.063(8) 0.076(9) 0.069(9) 0.002(8) 0.013(7) 0.002(7)
C19 0.055(8) 0.089(11) 0.073(10) 0.009(8) 0.018(7) -0.009(7)
C20 0.049(8) 0.101(12) 0.064(9) -0.006(8) 0.005(7) 0.008(7)
C21 0.065(9) 0.084(10) 0.079(11) 0.000(9) 0.002(8) 0.001(8)

loop_
_atom_type_symbol
_atom_type_description
_atom_type_scat_dispersion_real
_atom_type_scat_dispersion_imag
_atom_type_scat_source
C C 0.0033 0.0016 'International Tables Vol C Tables 4.2.6.8 and 6.1.1.4'
H H 0.0000 0.0000 'International Tables Vol C Tables 4.2.6.8 and 6.1.1.4'
N N 0.0061 0.0033 'International Tables Vol C Tables 4.2.6.8 and 6.1.1.4'
P P 0.1023 0.0942 'International Tables Vol C Tables 4.2.6.8 and 6.1.1.4'
F F 0.0171 0.0103 'International Tables Vol C Tables 4.2.6.8 and 6.1.1.4'
Cl Cl 0.1484 0.1585 'International Tables Vol C Tables 4.2.6.8 and 6.1.1.4'
Pt Pt -1.7033 8.3905 'International Tables Vol C Tables 4.2.6.8 and 6.1.1.4'

loop_
_geom_angle_atom_site_label_1
_geom_angle_atom_site_label_2
_geom_angle_atom_site_label_3
_geom_angle
_geom_angle_site_symmetry_1
_geom_angle_site_symmetry_3
_geom_angle_publ_flag
N3 Pt1 C1 78.5(5) . . ?
N3 Pt1 N4 80.1(4) . . ?
C1 Pt1 N4 158.6(5) . . ?
N3 Pt1 Cl1 177.3(3) . . ?
C1 Pt1 Cl1 104.2(4) . . ?
N4 Pt1 Cl1 97.2(3) . . ?
F1 P1 F3 96.0(8) . . ?
F1 P1 F6 91.2(7) . . ?
F3 P1 F6 88.8(8) . . ?
F1 P1 F5 88.6(7) . . ?
F3 P1 F5 175.4(8) . . ?
F6 P1 F5 90.7(8) . . ?
F1 P1 F4 90.7(6) . . ?
F3 P1 F4 92.8(7) . . ?
F6 P1 F4 177.3(8) . . ?
F5 P1 F4 87.5(7) . . ?
F1 P1 F2 177.5(8) . . ?
F3 P1 F2 86.4(8) . . ?
F6 P1 F2 88.3(7) . . ?
F5 P1 F2 89.0(7) . . ?
F4 P1 F2 89.7(6) . . ?
C3 N1 C1 111.2(11) . . ?
C3 N1 C4 132.0(12) . . ?
C1 N1 C4 116.8(11) . . ?
C1 N2 C2 109.4(11) . . ?
C1 N2 C16 125.2(11) . . ?
C2 N2 C16 125.3(12) . . ?
C8 N3 C4 119.8(12) . . ?
C8 N3 Pt1 118.5(9) . . ?
C4 N3 Pt1 121.7(9) . . ?
C13 N4 C9 118.7(12) . . ?
C13 N4 Pt1 131.0(9) . . ?
C9 N4 Pt1 110.3(9) . . ?
C17 N5 C21 115.9(12) . . ?
N2 C1 N1 104.0(11) . . ?
N2 C1 Pt1 142.3(10) . . ?
N1 C1 Pt1 113.7(9) . . ?
C3 C2 N2 108.8(13) . . ?
C2 C3 N1 106.5(13) . . ?
N3 C4 C5 120.8(13) . . ?
N3 C4 N1 109.4(11) . . ?
C5 C4 N1 129.8(13) . . ?
C4 C5 C6 117.2(13) . . ?
C7 C6 C5 122.6(13) . . ?
C6 C7 C8 115.4(13) . . ?
C6 C7 C14 126.9(13) . . ?
C8 C7 C14 117.6(13) . . ?
N3 C8 C7 124.1(13) . . ?
N3 C8 C9 114.1(11) . . ?
C7 C8 C9 121.8(13) . . ?
N4 C9 C10 124.0(13) . . ?
N4 C9 C8 117.0(12) . . ?
C10 C9 C8 119.1(12) . . ?
C15 C10 C9 118.6(14) . . ?
C15 C10 C11 125.4(14) . . ?
C9 C10 C11 115.9(13) . . ?
C12 C11 C10 119.5(13) . . ?
C11 C12 C13 121.8(14) . . ?
N4 C13 C12 120.0(13) . . ?
C15 C14 C7 119.6(13) . . ?
C14 C15 C10 123.3(14) . . ?
N2 C16 C17 114.6(11) . . ?
N5 C17 C18 123.1(12) . . ?
N5 C17 C16 112.9(11) . . ?
C18 C17 C16 124.0(12) . . ?
C17 C18 C19 119.1(13) . . ?
C20 C19 C18 118.5(13) . . ?
C19 C20 C21 118.1(14) . . ?
N5 C21 C20 125.2(14) . . ?

loop_
_geom_bond_atom_site_label_1
_geom_bond_atom_site_label_2
_geom_bond_distance
_geom_bond_site_symmetry_2
_geom_bond_publ_flag
Pt1 N3 1.916(10) . ?
Pt1 C1 1.959(12) . ?
Pt1 N4 2.111(10) . ?
Pt1 Cl1 2.272(3) . ?
P1 F1 1.510(10) . ?
P1 F3 1.519(12) . ?
P1 F6 1.521(10) . ?
P1 F5 1.529(12) . ?
P1 F4 1.534(10) . ?
P1 F2 1.579(11) . ?
N1 C3 1.348(16) . ?
N1 C1 1.381(14) . ?
N1 C4 1.389(16) . ?
N2 C1 1.347(15) . ?
N2 C2 1.378(16) . ?
N2 C16 1.453(15) . ?
N3 C8 1.327(15) . ?
N3 C4 1.330(15) . ?
N4 C13 1.326(15) . ?
N4 C9 1.329(15) . ?
N5 C17 1.320(15) . ?
N5 C21 1.335(16) . ?
C2 C3 1.322(17) . ?
C4 C5 1.380(17) . ?
C5 C6 1.401(18) . ?
C6 C7 1.349(19) . ?
C7 C8 1.379(16) . ?
C7 C14 1.445(18) . ?
C8 C9 1.451(18) . ?
C9 C10 1.394(17) . ?
C10 C15 1.389(17) . ?
C10 C11 1.406(17) . ?
C11 C12 1.314(17) . ?
C12 C13 1.399(18) . ?
C14 C15 1.378(19) . ?
C16 C17 1.497(16) . ?
C17 C18 1.375(16) . ?
C18 C19 1.384(16) . ?
C19 C20 1.352(19) . ?
C20 C21 1.364(18) . ?

loop_
_geom_torsion_atom_site_label_1
_geom_torsion_atom_site_label_2
_geom_torsion_atom_site_label_3
_geom_torsion_atom_site_label_4
_geom_torsion
_geom_torsion_site_symmetry_1
_geom_torsion_site_symmetry_2
_geom_torsion_site_symmetry_3
_geom_torsion_site_symmetry_4
_geom_torsion_publ_flag
C1 Pt1 N3 C8 -179.5(9) . . . . ?
N4 Pt1 N3 C8 0.9(8) . . . . ?
Cl1 Pt1 N3 C8 -6(6) . . . . ?
C1 Pt1 N3 C4 1.2(9) . . . . ?
N4 Pt1 N3 C4 -178.5(9) . . . . ?
Cl1 Pt1 N3 C4 175(5) . . . . ?
N3 Pt1 N4 C13 -179.9(10) . . . . ?
C1 Pt1 N4 C13 179.1(11) . . . . ?
Cl1 Pt1 N4 C13 -0.3(10) . . . . ?
N3 Pt1 N4 C9 -1.3(7) . . . . ?
C1 Pt1 N4 C9 -2.3(15) . . . . ?
Cl1 Pt1 N4 C9 178.4(7) . . . . ?
C2 N2 C1 N1 1.3(13) . . . . ?
C16 N2 C1 N1 177.7(10) . . . . ?
C2 N2 C1 Pt1 -178.2(11) . . . . ?
C16 N2 C1 Pt1 -2(2) . . . . ?
C3 N1 C1 N2 -1.9(13) . . . . ?
C4 N1 C1 N2 -179.1(9) . . . . ?
C3 N1 C1 Pt1 177.8(8) . . . . ?
C4 N1 C1 Pt1 0.6(13) . . . . ?
N3 Pt1 C1 N2 178.7(15) . . . . ?
N4 Pt1 C1 N2 179.6(10) . . . . ?
Cl1 Pt1 C1 N2 -1.0(15) . . . . ?
N3 Pt1 C1 N1 -0.9(8) . . . . ?
N4 Pt1 C1 N1 0.1(17) . . . . ?
Cl1 Pt1 C1 N1 179.5(7) . . . . ?
C1 N2 C2 C3 -0.3(15) . . . . ?
C16 N2 C2 C3 -176.7(12) . . . . ?
N2 C2 C3 N1 -0.9(15) . . . . ?
C1 N1 C3 C2 1.8(15) . . . . ?
C4 N1 C3 C2 178.4(12) . . . . ?
C8 N3 C4 C5 0.8(17) . . . . ?
Pt1 N3 C4 C5 -179.8(9) . . . . ?
C8 N3 C4 N1 179.5(9) . . . . ?
Pt1 N3 C4 N1 -1.1(13) . . . . ?
C3 N1 C4 N3 -176.2(12) . . . . ?
C1 N1 C4 N3 0.3(14) . . . . ?
C3 N1 C4 C5 2(2) . . . . ?
C1 N1 C4 C5 178.8(12) . . . . ?
N3 C4 C5 C6 -0.7(18) . . . . ?
N1 C4 C5 C6 -179.0(11) . . . . ?
C4 C5 C6 C7 1.3(19) . . . . ?
C5 C6 C7 C8 -1.9(19) . . . . ?
C5 C6 C7 C14 -177.7(11) . . . . ?
C4 N3 C8 C7 -1.6(18) . . . . ?
Pt1 N3 C8 C7 179.0(9) . . . . ?
C4 N3 C8 C9 179.1(10) . . . . ?
Pt1 N3 C8 C9 -0.3(13) . . . . ?
C6 C7 C8 N3 2.1(19) . . . . ?
C14 C7 C8 N3 178.3(10) . . . . ?
C6 C7 C8 C9 -178.6(10) . . . . ?
C14 C7 C8 C9 -2.4(18) . . . . ?
C13 N4 C9 C10 -0.3(17) . . . . ?
Pt1 N4 C9 C10 -179.1(9) . . . . ?
C13 N4 C9 C8 -179.7(10) . . . . ?
Pt1 N4 C9 C8 1.5(12) . . . . ?
N3 C8 C9 N4 -0.9(15) . . . . ?
C7 C8 C9 N4 179.8(11) . . . . ?
N3 C8 C9 C10 179.7(10) . . . . ?
C7 C8 C9 C10 0.3(17) . . . . ?
N4 C9 C10 C15 -177.5(11) . . . . ?
C8 C9 C10 C15 1.9(18) . . . . ?
N4 C9 C10 C11 -1.1(18) . . . . ?
C8 C9 C10 C11 178.3(10) . . . . ?
C15 C10 C11 C12 178.9(13) . . . . ?
C9 C10 C11 C12 2.8(18) . . . . ?
C10 C11 C12 C13 -3(2) . . . . ?
C9 N4 C13 C12 0.0(17) . . . . ?
Pt1 N4 C13 C12 178.6(8) . . . . ?
C11 C12 C13 N4 1.8(19) . . . . ?
C6 C7 C14 C15 178.1(13) . . . . ?
C8 C7 C14 C15 2.4(18) . . . . ?
C7 C14 C15 C10 0(2) . . . . ?
C9 C10 C15 C14 -2(2) . . . . ?
C11 C10 C15 C14 -177.9(11) . . . . ?
C1 N2 C16 C17 -92.2(14) . . . . ?
C2 N2 C16 C17 83.6(15) . . . . ?
C21 N5 C17 C18 -1.7(19) . . . . ?
C21 N5 C17 C16 -179.8(11) . . . . ?
N2 C16 C17 N5 175.1(11) . . . . ?
N2 C16 C17 C18 -3.0(18) . . . . ?
N5 C17 C18 C19 4(2) . . . . ?
C16 C17 C18 C19 -177.7(12) . . . . ?
C17 C18 C19 C20 -3(2) . . . . ?
C18 C19 C20 C21 0(2) . . . . ?
C17 N5 C21 C20 -2(2) . . . . ?
C19 C20 C21 N5 3(2) . . . . ?
